data_2221239
loop_
_publ_author_name
'Fujita, Kyoko'
'MacFarlane, Douglas R'
'Noguchi, Keiichi'
'Ohno, Hiroyuki'

_publ_section_title
;
 Choline dihydrogen phosphate
;
_journal_coeditor_code AT2730
_journal_issue 4
_journal_name_full 'Acta Crystallographica Section E'
_journal_page_first o709
_journal_paper_doi 10.1107/S1600536809007259
_journal_volume 65
_journal_year 2009
_chemical_formula_iupac 'C5 H14 N O +, H2 P O4 -'
_chemical_formula_moiety 'C5 H14 N O +, H2 O4 P -'
_chemical_formula_sum 'C5 H16 N O5 P'
_chemical_formula_weight 201.16
_chemical_melting_point 392
_chemical_name_common 'choline dihydrogen phosphate'
_chemical_name_systematic
;
(2-hydroxyethyl)trimethylammonium dihydrogen phosphate
;
_space_group_IT_number 2
_symmetry_cell_setting triclinic
_symmetry_space_group_name_Hall '-P 1'
_symmetry_space_group_name_H-M 'P -1'
_atom_sites_solution_hydrogens difmap
_atom_sites_solution_primary direct
_atom_sites_solution_secondary difmap
_cell_angle_alpha 84.458(3)
_cell_angle_beta 71.414(3)
_cell_angle_gamma 70.758(3)
_cell_formula_units_Z 2
_cell_length_a 6.9232(3)
_cell_length_b 8.2807(4)
_cell_length_c 9.2333(3)
_cell_measurement_reflns_used 6930
_cell_measurement_temperature 193
_cell_measurement_theta_max 68.3
_cell_measurement_theta_min 5.1
_cell_volume 473.68(4)
_computing_cell_refinement 'PROCESS-AUTO (Rigaku, 1998)'
_computing_data_collection 'PROCESS-AUTO (Rigaku, 1998)'
_computing_data_reduction 'CrystalStructure (Rigaku/MSC, 2004)'
_computing_publication_material 'SHELXL97 (Sheldrick, 2008)'
_computing_structure_refinement 'SHELXL97 (Sheldrick, 2008)'
_computing_structure_solution 'SIR2004 (Burla <i>et al.</i>,  2005)'
_diffrn_ambient_temperature 193
_diffrn_detector_area_resol_mean 10.00
_diffrn_measured_fraction_theta_full 0.985
_diffrn_measured_fraction_theta_max 0.985
_diffrn_measurement_device_type 'Rigaku RAXIS-RAPID'
_diffrn_measurement_method \w
_diffrn_radiation_monochromator graphite
_diffrn_radiation_source 'rotating anode'
_diffrn_radiation_type CuK\a
_diffrn_radiation_wavelength 1.54187
_diffrn_reflns_av_R_equivalents 0.0532
_diffrn_reflns_av_sigmaI/netI 0.0440
_diffrn_reflns_limit_h_max 8
_diffrn_reflns_limit_h_min -8
_diffrn_reflns_limit_k_max 9
_diffrn_reflns_limit_k_min -9
_diffrn_reflns_limit_l_max 11
_diffrn_reflns_limit_l_min -11
_diffrn_reflns_number 8717
_diffrn_reflns_theta_full 68.25
_diffrn_reflns_theta_max 68.25
_diffrn_reflns_theta_min 5.05
_exptl_absorpt_coefficient_mu 2.547
_exptl_absorpt_correction_T_max 0.950
_exptl_absorpt_correction_T_min 0.429
_exptl_absorpt_correction_type numerical
_exptl_absorpt_process_details '(NUMABS; Higashi, 1999)'
_exptl_crystal_colour colourless
_exptl_crystal_density_diffrn 1.410
_exptl_crystal_density_method 'not measured'
_exptl_crystal_description platelet
_exptl_crystal_F_000 216
_exptl_crystal_size_max 0.60
_exptl_crystal_size_mid 0.10
_exptl_crystal_size_min 0.02
_refine_diff_density_max 0.211
_refine_diff_density_min -0.383
_refine_ls_extinction_method none
_refine_ls_goodness_of_fit_ref 1.115
_refine_ls_hydrogen_treatment mixed
_refine_ls_matrix_type full
_refine_ls_number_parameters 124
_refine_ls_number_reflns 1714
_refine_ls_number_restraints 0
_refine_ls_restrained_S_all 1.115
_refine_ls_R_factor_all 0.0528
_refine_ls_R_factor_gt 0.0419
_refine_ls_shift/su_max 0.000
_refine_ls_shift/su_mean 0.000
_refine_ls_structure_factor_coef Fsqd
_refine_ls_weighting_details 'calc w=1/[\s^2^(Fo^2^)+(0.0626P)^2^+0.0500P] where P=(Fo^2^+2Fc^2^)/3'
_refine_ls_weighting_scheme calc
_refine_ls_wR_factor_gt 0.1053
_refine_ls_wR_factor_ref 0.1209
_reflns_number_gt 1344
_reflns_number_total 1714
_reflns_threshold_expression >2sigma(I)
_cod_data_source_file at2730.cif
_cod_data_source_block I
_cod_database_code 2221239
_cod_database_fobs_code 2221239

loop_
_symmetry_equiv_pos_site_id
_symmetry_equiv_pos_as_xyz
1 +X,+Y,+Z
2 -X,-Y,-Z

loop_
_atom_site_type_symbol
_atom_site_label
_atom_site_fract_x
_atom_site_fract_y
_atom_site_fract_z
_atom_site_U_iso_or_equiv
_atom_site_adp_type
_atom_site_calc_flag
_atom_site_refinement_flags
_atom_site_occupancy
_atom_site_disorder_assembly
_atom_site_disorder_group
P P1 0.81645(9) 0.68990(7) 0.17447(6) 0.0335(2) Uani d . 1 . .
O O1 0.5777(2) 0.7534(2) 0.24514(18) 0.0430(5) Uani d . 1 . .
O O2 0.9220(3) 0.50241(19) 0.19693(17) 0.0439(5) Uani d . 1 . .
O O3 0.9039(3) 0.8007(2) 0.25187(19) 0.0390(4) Uani d . 1 . .
O O4 0.8798(3) 0.7343(2) 0.00080(18) 0.0406(4) Uani d . 1 . .
O O5 0.7017(3) 0.2172(2) -0.10979(19) 0.0452(5) Uani d . 1 . .
N N1 0.4405(3) 0.2917(2) 0.3125(2) 0.0340(5) Uani d . 1 . .
C C1 0.5122(4) 0.3227(3) 0.1424(2) 0.0342(5) Uani d . 1 . .
H H1A 0.5978 0.4020 0.1227 0.041 Uiso calc R 1 . .
H H1B 0.3832 0.3801 0.1096 0.041 Uiso calc R 1 . .
C C2 0.6444(4) 0.1635(3) 0.0453(2) 0.0391(6) Uani d . 1 . .
H H2A 0.7750 0.1035 0.0755 0.047 Uiso calc R 1 . .
H H2B 0.5596 0.0844 0.0584 0.047 Uiso calc R 1 . .
C C3 0.3093(4) 0.4616(3) 0.3894(3) 0.0417(6) Uani d . 1 . .
H H3A 0.1821 0.5104 0.3547 0.050 Uiso calc R 1 . .
H H3B 0.3958 0.5391 0.3633 0.050 Uiso calc R 1 . .
H H3C 0.2640 0.4464 0.5003 0.050 Uiso calc R 1 . .
C C4 0.3029(4) 0.1774(3) 0.3487(3) 0.0458(7) Uani d . 1 . .
H H4A 0.1836 0.2257 0.3057 0.055 Uiso calc R 1 . .
H H4B 0.2458 0.1681 0.4597 0.055 Uiso calc R 1 . .
H H4C 0.3893 0.0636 0.3042 0.055 Uiso calc R 1 . .
C C5 0.6299(4) 0.2169(3) 0.3699(3) 0.0435(6) Uani d . 1 . .
H H5A 0.7117 0.1024 0.3255 0.052 Uiso calc R 1 . .
H H5B 0.5805 0.2089 0.4815 0.052 Uiso calc R 1 . .
H H5C 0.7219 0.2902 0.3403 0.052 Uiso calc R 1 . .
H H3O 1.025(5) 0.793(4) 0.209(3) 0.058(9) Uiso d . 1 . .
H H4O 0.959(6) 0.643(5) -0.067(4) 0.096(12) Uiso d . 1 . .
H H5O 0.597(5) 0.232(4) -0.158(4) 0.090(12) Uiso d . 1 . .

loop_
_atom_site_aniso_label
_atom_site_aniso_U_11
_atom_site_aniso_U_22
_atom_site_aniso_U_33
_atom_site_aniso_U_12
_atom_site_aniso_U_13
_atom_site_aniso_U_23
P1 0.0331(4) 0.0388(4) 0.0280(4) -0.0104(3) -0.0088(3) -0.0016(2)
O1 0.0311(9) 0.0607(12) 0.0372(9) -0.0139(8) -0.0102(7) -0.0032(8)
O2 0.0622(11) 0.0359(10) 0.0292(9) -0.0108(8) -0.0130(8) 0.0003(7)
O3 0.0323(9) 0.0490(10) 0.0363(9) -0.0148(8) -0.0066(7) -0.0093(7)
O4 0.0474(10) 0.0392(10) 0.0298(9) -0.0082(8) -0.0099(7) -0.0009(7)
O5 0.0372(9) 0.0728(13) 0.0290(9) -0.0221(9) -0.0102(7) 0.0022(8)
N1 0.0408(11) 0.0326(10) 0.0299(10) -0.0123(8) -0.0125(8) 0.0028(8)
C1 0.0372(12) 0.0396(13) 0.0284(12) -0.0143(10) -0.0124(10) 0.0042(9)
C2 0.0421(13) 0.0476(14) 0.0282(12) -0.0154(11) -0.0103(10) 0.0001(10)
C3 0.0476(14) 0.0366(13) 0.0340(12) -0.0063(11) -0.0097(11) -0.0028(10)
C4 0.0574(16) 0.0469(15) 0.0356(13) -0.0284(13) -0.0064(11) 0.0038(11)
C5 0.0506(15) 0.0435(14) 0.0352(13) -0.0045(12) -0.0223(11) 0.0006(11)

loop_
_atom_type_symbol
_atom_type_description
_atom_type_scat_dispersion_real
_atom_type_scat_dispersion_imag
_atom_type_scat_source
C C 0.0181 0.0091 'International Tables Vol C Tables 4.2.6.8 and 6.1.1.4'
H H 0.0000 0.0000 'International Tables Vol C Tables 4.2.6.8 and 6.1.1.4'
N N 0.0311 0.0180 'International Tables Vol C Tables 4.2.6.8 and 6.1.1.4'
O O 0.0492 0.0322 'International Tables Vol C Tables 4.2.6.8 and 6.1.1.4'
P P 0.2955 0.4335 'International Tables Vol C Tables 4.2.6.8 and 6.1.1.4'

loop_
_geom_angle_atom_site_label_1
_geom_angle_atom_site_label_2
_geom_angle_atom_site_label_3
_geom_angle_site_symmetry_1
_geom_angle_site_symmetry_3
_geom_angle
_geom_angle_publ_flag
O1 P1 O2 . . 115.19(10) ?
O1 P1 O4 . . 110.63(9) ?
O2 P1 O4 . . 110.24(9) ?
O1 P1 O3 . . 104.81(9) ?
O2 P1 O3 . . 109.78(10) ?
O4 P1 O3 . . 105.63(10) ?
P1 O3 H3O . . 113(2) ?
P1 O4 H4O . . 117(2) ?
C2 O5 H5O . . 114(2) ?
C5 N1 C4 . . 110.68(19) ?
C5 N1 C3 . . 108.80(19) ?
C4 N1 C3 . . 108.66(19) ?
C5 N1 C1 . . 110.65(17) ?
C4 N1 C1 . . 110.51(18) ?
C3 N1 C1 . . 107.44(16) ?
N1 C1 C2 . . 114.88(18) ?
N1 C1 H1A . . 108.5 ?
C2 C1 H1A . . 108.5 ?
N1 C1 H1B . . 108.5 ?
C2 C1 H1B . . 108.5 ?
H1A C1 H1B . . 107.5 ?
O5 C2 C1 . . 107.09(19) ?
O5 C2 H2A . . 110.3 ?
C1 C2 H2A . . 110.3 ?
O5 C2 H2B . . 110.3 ?
C1 C2 H2B . . 110.3 ?
H2A C2 H2B . . 108.6 ?
N1 C3 H3A . . 109.5 ?
N1 C3 H3B . . 109.5 ?
H3A C3 H3B . . 109.5 ?
N1 C3 H3C . . 109.5 ?
H3A C3 H3C . . 109.5 ?
H3B C3 H3C . . 109.5 ?
N1 C4 H4A . . 109.5 ?
N1 C4 H4B . . 109.5 ?
H4A C4 H4B . . 109.5 ?
N1 C4 H4C . . 109.5 ?
H4A C4 H4C . . 109.5 ?
H4B C4 H4C . . 109.5 ?
N1 C5 H5A . . 109.5 ?
N1 C5 H5B . . 109.5 ?
H5A C5 H5B . . 109.5 ?
N1 C5 H5C . . 109.5 ?
H5A C5 H5C . . 109.5 ?
H5B C5 H5C . . 109.5 ?

loop_
_geom_bond_atom_site_label_1
_geom_bond_atom_site_label_2
_geom_bond_site_symmetry_2
_geom_bond_distance
_geom_bond_publ_flag
P1 O1 . 1.4969(16) ?
P1 O2 . 1.5080(16) ?
P1 O4 . 1.5629(16) ?
P1 O3 . 1.5771(17) ?
O3 H3O . 0.79(3) ?
O4 H4O . 0.93(4) ?
O5 C2 . 1.427(3) ?
O5 H5O . 0.93(4) ?
N1 C5 . 1.493(3) ?
N1 C4 . 1.499(3) ?
N1 C3 . 1.499(3) ?
N1 C1 . 1.513(3) ?
C1 C2 . 1.513(3) ?
C1 H1A . 0.9900 ?
C1 H1B . 0.9900 ?
C2 H2A . 0.9900 ?
C2 H2B . 0.9900 ?
C3 H3A . 0.9800 ?
C3 H3B . 0.9800 ?
C3 H3C . 0.9800 ?
C4 H4A . 0.9800 ?
C4 H4B . 0.9800 ?
C4 H4C . 0.9800 ?
C5 H5A . 0.9800 ?
C5 H5B . 0.9800 ?
C5 H5C . 0.9800 ?

loop_
_geom_hbond_atom_site_label_D
_geom_hbond_atom_site_label_H
_geom_hbond_atom_site_label_A
_geom_hbond_site_symmetry_A
_geom_hbond_distance_DH
_geom_hbond_distance_HA
_geom_hbond_distance_DA
_geom_hbond_angle_DHA
_geom_hbond_publ_flag
O3 H3O O5 2_765 0.80(4) 1.79(4) 2.586(3) 178(3) y
O4 H4O O2 2_765 0.93(4) 1.60(4) 2.526(2) 173(3) y
O5 H5O O1 2_665 0.93(4) 1.63(4) 2.556(3) 176(4) y
C3 H3B O1 1_555 0.98 2.48 3.439(3) 166 y
C4 H4B O3 2_666 0.98 2.54 3.504(3) 170 y
C4 H4C O1 1_545 0.98 2.49 3.457(3) 168 y
C5 H5A O3 1_545 0.98 2.46 3.430(3) 172 y
C5 H5B O1 2_666 0.98 2.42 3.382(3) 169 y
C5 H5C O2 1_555 0.98 2.60 3.549(3) 164 y

loop_
_geom_torsion_atom_site_label_1
_geom_torsion_atom_site_label_2
_geom_torsion_atom_site_label_3
_geom_torsion_atom_site_label_4
_geom_torsion_site_symmetry_1
_geom_torsion_site_symmetry_2
_geom_torsion_site_symmetry_3
_geom_torsion_site_symmetry_4
_geom_torsion
_geom_torsion_publ_flag
C5 N1 C1 C2 . . . . 62.5(3) ?
C4 N1 C1 C2 . . . . -60.5(3) ?
C3 N1 C1 C2 . . . . -178.9(2) ?
N1 C1 C2 O5 . . . . -178.51(17) ?

loop_
_cod_related_entry_id
_cod_related_entry_database
_cod_related_entry_code
1 ChemSpider 132290
